data_7215873
loop_
_publ_author_name
'Kumar, Vinod'
'Singh, Vikram'
'Gupta, Ajit N.'
'Manar, Krishna K.'
'Drew, Michael. G. B.'
'Singh, Nanhai'

_publ_section_title
;
 Influence of ligand environments on the structures and luminescence
 properties of homoleptic cadmium(ii) pyridyl functionalized
 dithiocarbamates
;
_journal_issue 29
_journal_name_full CrystEngComm
_journal_page_first 6765
_journal_paper_doi 10.1039/c4ce00510d
_journal_volume 16
_journal_year 2014
_chemical_formula_sum 'C24 H22 Cd N4 S6'
_chemical_formula_weight 671.22
_chemical_name_systematic
;
 ?
;
_space_group_IT_number 61
_symmetry_cell_setting orthorhombic
_symmetry_space_group_name_Hall '-P 2ac 2ab'
_symmetry_space_group_name_H-M 'P b c a'
_atom_sites_solution_hydrogens geom
_atom_sites_solution_primary direct
_atom_sites_solution_secondary difmap
_audit_creation_method SHELXL-97
_cell_angle_alpha 90.00
_cell_angle_beta 90.00
_cell_angle_gamma 90.00
_cell_formula_units_Z 4
_cell_length_a 11.4651(9)
_cell_length_b 12.8858(10)
_cell_length_c 18.1910(11)
_cell_measurement_reflns_used 6147
_cell_measurement_temperature 293(2)
_cell_measurement_theta_max 25.00
_cell_measurement_theta_min 3.27
_cell_volume 2687.5(3)
_computing_cell_refinement 'Crysalis, Oxford Diffraction'
_computing_data_collection 'Crysalis, Oxford Diffraction'
_computing_data_reduction 'Crysalis, Oxford Diffraction'
_computing_molecular_graphics PLATON(Spek,2004)
_computing_structure_refinement 'SHELXL-97 (Sheldrick, 1997)'
_computing_structure_solution 'SHELXS-97 (Sheldrick, 1997)'
_diffrn_ambient_temperature 293(2)
_diffrn_measured_fraction_theta_full 0.903
_diffrn_measured_fraction_theta_max 0.903
_diffrn_measurement_device 'Oxford Diffaction X-Calibur System'
_diffrn_measurement_method '321 frames, counting time 10 s.'
_diffrn_radiation_monochromator graphite
_diffrn_radiation_source 'fine-focus sealed tube'
_diffrn_radiation_type MoK\a
_diffrn_radiation_wavelength 0.71073
_diffrn_reflns_av_R_equivalents 0.0227
_diffrn_reflns_av_sigmaI/netI 0.0287
_diffrn_reflns_limit_h_max 10
_diffrn_reflns_limit_h_min -5
_diffrn_reflns_limit_k_max 15
_diffrn_reflns_limit_k_min -13
_diffrn_reflns_limit_l_max 21
_diffrn_reflns_limit_l_min -20
_diffrn_reflns_number 6147
_diffrn_reflns_theta_full 25.00
_diffrn_reflns_theta_max 25.00
_diffrn_reflns_theta_min 3.27
_diffrn_standards_decay_% n/a
_diffrn_standards_interval_count n/a
_diffrn_standards_interval_time n/a
_diffrn_standards_number n/a
_exptl_absorpt_coefficient_mu 1.301
_exptl_absorpt_correction_T_max 1.000
_exptl_absorpt_correction_T_min 0.923
_exptl_absorpt_correction_type empirical
_exptl_absorpt_process_details 'ABSPACK, Oxford Diffraction Ltd'
_exptl_crystal_colour black
_exptl_crystal_density_diffrn 1.659
_exptl_crystal_density_method 'not measured'
_exptl_crystal_description needle
_exptl_crystal_F_000 1352
_exptl_crystal_size_max 0.19
_exptl_crystal_size_mid 0.03
_exptl_crystal_size_min 0.03
_refine_diff_density_max 0.557
_refine_diff_density_min -0.526
_refine_diff_density_rms 0.068
_refine_ls_extinction_method none
_refine_ls_goodness_of_fit_ref 1.097
_refine_ls_hydrogen_treatment constr
_refine_ls_matrix_type full
_refine_ls_number_parameters 160
_refine_ls_number_reflns 2140
_refine_ls_number_restraints 0
_refine_ls_restrained_S_all 1.097
_refine_ls_R_factor_all 0.0448
_refine_ls_R_factor_gt 0.0346
_refine_ls_shift/su_max 0.001
_refine_ls_shift/su_mean 0.000
_refine_ls_structure_factor_coef Fsqd
_refine_ls_weighting_details 'calc w=1/[\s^2^(Fo^2^)+(0.0365P)^2^+2.0593P] where P=(Fo^2^+2Fc^2^)/3'
_refine_ls_weighting_scheme calc
_refine_ls_wR_factor_gt 0.0823
_refine_ls_wR_factor_ref 0.0868
_reflns_number_gt 1783
_reflns_number_total 2140
_reflns_threshold_expression >2sigma(I)
_cod_data_source_file c4ce00510d2.cif
_cod_data_source_block 4
_cod_depositor_comments 'Adding full bibliography for 7215870--7215875.cif.'
_cod_original_sg_symbol_H-M Pbca
_cod_database_code 7215873

loop_
_symmetry_equiv_pos_as_xyz
'x, y, z'
'-x+1/2, -y, z+1/2'
'-x, y+1/2, -z+1/2'
'x+1/2, -y+1/2, -z'
'-x, -y, -z'
'x-1/2, y, -z-1/2'
'x, -y-1/2, z-1/2'
'-x-1/2, y-1/2, z'

loop_
_atom_site_label
_atom_site_type_symbol
_atom_site_fract_x
_atom_site_fract_y
_atom_site_fract_z
_atom_site_U_iso_or_equiv
_atom_site_adp_type
_atom_site_occupancy
_atom_site_symmetry_multiplicity
_atom_site_calc_flag
_atom_site_refinement_flags
Cd1 Cd 0.0000 1.0000 0.0000 0.04356(17) Uani 1 2 d S
S11 S 0.15159(9) 1.08820(7) 0.08731(5) 0.0381(3) Uani 1 1 d .
S13 S 0.11052(10) 0.86073(7) 0.08573(5) 0.0419(3) Uani 1 1 d .
N14 N 0.2798(3) 0.9526(2) 0.16186(13) 0.0312(7) Uani 1 1 d .
C12 C 0.1892(3) 0.9657(3) 0.11619(16) 0.0304(8) Uani 1 1 d .
C21 C 0.3282(3) 0.8509(3) 0.18110(18) 0.0413(10) Uani 1 1 d .
H21A H 0.2779 0.7969 0.1618 0.050 Uiso 1 1 calc R
H21B H 0.3302 0.8439 0.2342 0.050 Uiso 1 1 calc R
C22 C 0.4488(4) 0.8370(3) 0.15106(18) 0.0393(9) Uani 1 1 d .
C23 C 0.5510(4) 0.8190(3) 0.1887(2) 0.0473(10) Uani 1 1 d .
H23 H 0.5557 0.8135 0.2396 0.057 Uiso 1 1 calc R
C24 C 0.6471(4) 0.8099(3) 0.1415(3) 0.0675(14) Uani 1 1 d .
H24 H 0.7226 0.7974 0.1579 0.081 Uiso 1 1 calc R
C25 C 0.6191(4) 0.8212(3) 0.0702(3) 0.0644(13) Uani 1 1 d .
H25 H 0.6728 0.8181 0.0319 0.077 Uiso 1 1 calc R
S26 S 0.47502(12) 0.84164(11) 0.05847(6) 0.0656(4) Uani 1 1 d .
C31 C 0.3400(3) 1.0404(3) 0.19721(17) 0.0370(9) Uani 1 1 d .
H31A H 0.3235 1.1037 0.1703 0.044 Uiso 1 1 calc R
H31B H 0.4236 1.0288 0.1959 0.044 Uiso 1 1 calc R
C32 C 0.3007(3) 1.0523(3) 0.27585(17) 0.0347(9) Uani 1 1 d .
C33 C 0.3750(4) 1.0271(3) 0.33297(18) 0.0411(10) Uani 1 1 d .
H33 H 0.4496 1.0046 0.3208 0.049 Uiso 1 1 calc R
N34 N 0.3478(3) 1.0325(3) 0.40418(15) 0.0471(9) Uani 1 1 d .
C35 C 0.2409(4) 1.0649(3) 0.4198(2) 0.0485(11) Uani 1 1 d .
H35 H 0.2196 1.0695 0.4690 0.058 Uiso 1 1 calc R
C36 C 0.1593(4) 1.0923(3) 0.36751(19) 0.0487(10) Uani 1 1 d .
H36 H 0.0854 1.1144 0.3816 0.058 Uiso 1 1 calc R
C37 C 0.1886(4) 1.0865(3) 0.29392(19) 0.0441(10) Uani 1 1 d .
H37 H 0.1353 1.1047 0.2576 0.053 Uiso 1 1 calc R

loop_
_atom_site_aniso_label
_atom_site_aniso_U_11
_atom_site_aniso_U_22
_atom_site_aniso_U_33
_atom_site_aniso_U_23
_atom_site_aniso_U_13
_atom_site_aniso_U_12
Cd1 0.0407(3) 0.0644(3) 0.0256(2) 0.00031(16) -0.00829(17) -0.0022(2)
S11 0.0419(7) 0.0403(5) 0.0321(4) -0.0005(4) -0.0078(4) 0.0021(4)
S13 0.0485(7) 0.0426(5) 0.0345(5) -0.0043(4) -0.0085(5) -0.0072(5)
N14 0.033(2) 0.0364(14) 0.0242(13) -0.0015(11) -0.0040(13) 0.0003(14)
C12 0.032(2) 0.0420(18) 0.0175(15) -0.0029(13) 0.0043(15) -0.0013(17)
C21 0.048(3) 0.0416(19) 0.0342(18) 0.0031(15) -0.0055(18) 0.0010(19)
C22 0.046(3) 0.0354(18) 0.0368(19) -0.0035(15) -0.0028(19) 0.0043(18)
C23 0.043(3) 0.053(2) 0.046(2) -0.0060(18) -0.010(2) 0.009(2)
C24 0.051(3) 0.060(3) 0.092(4) -0.018(3) -0.018(3) 0.017(2)
C25 0.058(3) 0.062(3) 0.073(3) -0.017(2) 0.020(3) 0.002(3)
S26 0.0656(9) 0.0884(9) 0.0427(6) -0.0016(6) -0.0017(6) 0.0064(7)
C31 0.034(3) 0.0440(19) 0.0324(18) -0.0010(15) -0.0035(17) -0.0033(18)
C32 0.035(3) 0.0402(18) 0.0286(17) -0.0024(14) -0.0051(17) -0.0096(18)
C33 0.037(3) 0.053(2) 0.0334(19) -0.0030(16) -0.0041(18) -0.0024(19)
N34 0.043(3) 0.069(2) 0.0295(16) -0.0022(15) 0.0024(16) -0.0036(19)
C35 0.040(3) 0.069(3) 0.036(2) -0.0093(18) 0.005(2) -0.002(2)
C36 0.031(3) 0.071(3) 0.045(2) -0.0137(19) -0.0005(19) 0.002(2)
C37 0.040(3) 0.055(2) 0.038(2) -0.0088(17) -0.0065(18) -0.004(2)

loop_
_atom_type_symbol
_atom_type_description
_atom_type_scat_dispersion_real
_atom_type_scat_dispersion_imag
_atom_type_scat_source
C C 0.0033 0.0016 'International Tables Vol C Tables 4.2.6.8 and 6.1.1.4'
H H 0.0000 0.0000 'International Tables Vol C Tables 4.2.6.8 and 6.1.1.4'
O O 0.0106 0.0060 'International Tables Vol C Tables 4.2.6.8 and 6.1.1.4'
S S 0.1246 0.1234 'International Tables Vol C Tables 4.2.6.8 and 6.1.1.4'
N N 0.0061 0.0033 'International Tables Vol C Tables 4.2.6.8 and 6.1.1.4'
Cd Cd -0.8075 1.2024 'International Tables Vol C Tables 4.2.6.8 and 6.1.1.4'

loop_
_geom_angle_atom_site_label_1
_geom_angle_atom_site_label_2
_geom_angle_atom_site_label_3
_geom_angle
_geom_angle_site_symmetry_1
_geom_angle_site_symmetry_3
N34 Cd1 N34 180 6_556 2_574
N34 Cd1 S11 91.85(8) 6_556 5_575
N34 Cd1 S11 88.15(8) 2_574 5_575
N34 Cd1 S11 88.15(8) 6_556 .
N34 Cd1 S11 91.85(8) 2_574 .
S11 Cd1 S11 180 5_575 .
N34 Cd1 S13 87.92(8) 6_556 5_575
N34 Cd1 S13 92.08(8) 2_574 5_575
S11 Cd1 S13 67.99(3) 5_575 5_575
S11 Cd1 S13 112.01(3) . 5_575
N34 Cd1 S13 92.08(8) 6_556 .
N34 Cd1 S13 87.92(8) 2_574 .
S11 Cd1 S13 112.01(3) 5_575 .
S11 Cd1 S13 67.99(3) . .
S13 Cd1 S13 180 5_575 .
C12 S11 Cd1 87.32(12) . .
C12 S13 Cd1 84.80(12) . .
C12 N14 C21 123.6(3) . .
C12 N14 C31 122.5(3) . .
C21 N14 C31 113.9(3) . .
N14 C12 S13 120.5(3) . .
N14 C12 S11 119.9(3) . .
S13 C12 S11 119.5(2) . .
N14 C21 C22 111.7(3) . .
C23 C22 C21 128.6(3) . .
C23 C22 S26 110.2(3) . .
C21 C22 S26 121.1(3) . .
C22 C23 C24 112.2(4) . .
C25 C24 C23 113.2(4) . .
C24 C25 S26 111.9(4) . .
C25 S26 C22 92.4(2) . .
N14 C31 C32 110.6(3) . .
C33 C32 C37 117.6(3) . .
C33 C32 C31 120.4(4) . .
C37 C32 C31 122.0(3) . .
N34 C33 C32 125.0(4) . .
C35 N34 C33 116.2(4) . .
C35 N34 Cd1 123.2(2) . 2_575
C33 N34 Cd1 120.3(3) . 2_575
N34 C35 C36 124.0(3) . .
C35 C36 C37 119.3(4) . .
C36 C37 C32 117.9(4) . .

loop_
_geom_bond_atom_site_label_1
_geom_bond_atom_site_label_2
_geom_bond_distance
_geom_bond_site_symmetry_2
Cd1 N34 2.502(3) 6_556
Cd1 N34 2.502(3) 2_574
Cd1 S11 2.6143(9) 5_575
Cd1 S11 2.6143(9) .
Cd1 S13 2.6942(10) 5_575
Cd1 S13 2.6942(10) .
S11 C12 1.719(3) .
S13 C12 1.717(3) .
N14 C12 1.341(4) .
N14 C21 1.465(4) .
N14 C31 1.473(4) .
C21 C22 1.497(5) .
C22 C23 1.377(5) .
C22 S26 1.712(4) .
C23 C24 1.401(6) .
C24 C25 1.345(6) .
C25 S26 1.686(5) .
C31 C32 1.508(4) .
C32 C33 1.382(5) .
C32 C37 1.399(5) .
C33 N34 1.334(4) .
N34 C35 1.325(5) .
N34 Cd1 2.502(3) 2_575
C35 C36 1.381(5) .
C36 C37 1.382(5) .
